data_2022088
loop_
_publ_author_name
'Gavrish, Sergey P.'
'Shova, Sergiu'
'Cazacu, Maria'
'Lampeka, Yaroslaw D.'

_publ_section_title
;
 A 2D coordination polymer assembled from a nickel(II) tetraazamacrocyclic
 cation and 4,4'-(dimethylsilanediyl)diphthalate(3--) linker
;
_journal_coeditor_code QF3038
_journal_issue 5
_journal_name_full 'Acta Crystallographica Section C'
_journal_page_first
;
;
_journal_paper_doi 10.1107/S2053229620005008
_journal_volume 76
_journal_year 2020
_chemical_formula_iupac '[Ni3 (C18 H13 O8 Si)2 (C10 H24 N4)3], 4C H4 O'
_chemical_formula_moiety 'C66 H98 N12 Ni3 O16 Si2, 4C H4 O'
_chemical_formula_sum 'C70 H114 N12 Ni3 O20 Si2'
_chemical_formula_weight 1676.04
_chemical_name_systematic
;Poly[[bis{\m~3~-4-[(4-carboxy-3-carboxylatophenyl)dimethylsilyl]benzene-1,2-dicarboxylato-\k^3^<i>O</i>^1^:<i>O</i>^2^:<i>O</i>^3'^}-tris(1,4,8,11-tetraazacyclotetradecane-\k^4^<i>N</i>)trinickel(II)]
methanol tetrasolvate]
;
_space_group_crystal_system monoclinic
_space_group_IT_number 14
_space_group_name_Hall '-P 2ybc'
_space_group_name_H-M_alt 'P 1 21/c 1'
_atom_sites_solution_hydrogens mixed
_audit_creation_method SHELXL-2018/3
_cell_angle_alpha 90
_cell_angle_beta 102.895(5)
_cell_angle_gamma 90
_cell_formula_units_Z 2
_cell_length_a 13.5400(7)
_cell_length_b 14.0473(6)
_cell_length_c 22.0478(12)
_cell_measurement_reflns_used 3580
_cell_measurement_temperature 160(2)
_cell_measurement_theta_max 26.3050
_cell_measurement_theta_min 1.8930
_cell_volume 4087.7(4)
_computing_cell_refinement
;
CrysAlis PRO (Agilent, 2014)
;
_computing_data_collection
;
CrysAlis PRO (Agilent, 2014)
;
_computing_data_reduction
;
CrysAlis PRP (Agilent, 2014)
;
_computing_molecular_graphics
;
OLEX2 (Dolomanov <i>et al.</i>,  2009)
;
_computing_publication_material
;
publCIF (Westrip, 2010) and PLATON (Spek, 2020)
;
_computing_structure_refinement
;
SHELXL2018 (Sheldrick, 2015)
;
_computing_structure_solution
;
OLEX2 (Dolomanov <i>et al.</i>,  2009)
;
_diffrn_ambient_temperature 160(2)
_diffrn_detector_area_resol_mean 8.0797
_diffrn_measured_fraction_theta_full 0.998
_diffrn_measured_fraction_theta_max 0.999
_diffrn_measurement_device_type 'Agilent Xcalibur Eos'
_diffrn_measurement_method '\w scans'
_diffrn_radiation_type MoK\a
_diffrn_radiation_wavelength 0.71073
_diffrn_reflns_av_R_equivalents 0.0622
_diffrn_reflns_av_unetI/netI 0.0994
_diffrn_reflns_limit_h_max 16
_diffrn_reflns_limit_h_min -16
_diffrn_reflns_limit_k_max 17
_diffrn_reflns_limit_k_min -17
_diffrn_reflns_limit_l_max 17
_diffrn_reflns_limit_l_min -27
_diffrn_reflns_number 20822
_diffrn_reflns_theta_full 25.242
_diffrn_reflns_theta_max 26.022
_diffrn_reflns_theta_min 1.732
_exptl_absorpt_coefficient_mu 0.787
_exptl_absorpt_correction_T_max 1.00000
_exptl_absorpt_correction_T_min 0.89754
_exptl_absorpt_correction_type multi-scan
_exptl_absorpt_process_details
;
(CrysAlis PRO; Agilent, 2014)
;
_exptl_crystal_colour 'light violet'
_exptl_crystal_density_diffrn 1.362
_exptl_crystal_description irregular
_exptl_crystal_F_000 1780
_exptl_crystal_size_max 0.250
_exptl_crystal_size_mid 0.100
_exptl_crystal_size_min 0.030
_refine_diff_density_max 0.640
_refine_diff_density_min -0.413
_refine_ls_extinction_method none
_refine_ls_goodness_of_fit_ref 1.047
_refine_ls_hydrogen_treatment constr
_refine_ls_matrix_type full
_refine_ls_number_parameters 519
_refine_ls_number_reflns 8041
_refine_ls_number_restraints 141
_refine_ls_restrained_S_all 1.053
_refine_ls_R_factor_all 0.1134
_refine_ls_R_factor_gt 0.0683
_refine_ls_shift/su_max 0.000
_refine_ls_shift/su_mean 0.000
_refine_ls_structure_factor_coef Fsqd
_refine_ls_weighting_details 'w=1/[\s^2^(Fo^2^)+(0.0379P)^2^+4.0667P] where P=(Fo^2^+2Fc^2^)/3'
_refine_ls_weighting_scheme calc
_refine_ls_wR_factor_gt 0.1138
_refine_ls_wR_factor_ref 0.1295
_reflns_number_gt 5410
_reflns_number_total 8041
_reflns_threshold_expression 'I > 2\s(I)'
_cod_data_source_file qf3038sup1.cif
_cod_data_source_block I
_cod_original_sg_symbol_H-M 'P 21/c'
_cod_database_code 2022088
_shelx_space_group_comment
;
The symmetry employed for this shelxl refinement is uniquely defined
by the following loop, which should always be used as a source of
symmetry information in preference to the above space-group names.
They are only intended as comments.
;
_shelx_estimated_absorpt_t_min 0.827
_shelx_estimated_absorpt_t_max 0.977

loop_
_space_group_symop_operation_xyz
'x, y, z'
'-x, y+1/2, -z+1/2'
'-x, -y, -z'
'x, -y-1/2, z-1/2'

loop_
_atom_site_type_symbol
_atom_site_label
_atom_site_fract_x
_atom_site_fract_y
_atom_site_fract_z
_atom_site_U_iso_or_equiv
_atom_site_adp_type
_atom_site_calc_flag
_atom_site_occupancy
_atom_site_disorder_assembly
_atom_site_disorder_group
Ni Ni1 0.500000 0.500000 0.500000 0.01529(18) Uani d 1 . .
Ni Ni2 -0.02509(4) 0.24865(4) 0.14648(2) 0.02124(15) Uani d 1 . .
Si Si1 0.45189(9) 0.02454(7) 0.36702(5) 0.0187(3) Uani d 1 . .
O O1 0.5459(2) 0.35919(18) 0.48894(13) 0.0223(7) Uani d 1 . .
O O2 0.7037(2) 0.3513(2) 0.54473(14) 0.0343(8) Uani d 1 . .
O O3 0.8684(2) 0.19926(18) 0.56857(12) 0.0229(7) Uani d 1 . .
C C31 0.1371(3) 0.2434(3) 0.26931(19) 0.0231(10) Uani d 1 . .
C C2 0.5614(4) 0.5186(3) 0.6311(2) 0.0377(13) Uani d 1 . .
H H2A 0.527283 0.578512 0.634185 0.045 Uiso calc 1 . .
H H2B 0.610634 0.508034 0.669774 0.045 Uiso calc 1 . .
O O4 0.8792(2) 0.2890(2) 0.48579(13) 0.0274(7) Uani d 1 . .
N N2 0.6122(3) 0.5221(2) 0.57947(15) 0.0245(9) Uani d 1 . .
H H2 0.656765 0.466421 0.583870 0.029 Uiso calc 1 . .
N N1 0.4131(3) 0.4540(2) 0.55990(16) 0.0280(9) Uani d 1 . .
H H1 0.368437 0.506529 0.565598 0.034 Uiso calc 1 . .
O O5 0.0727(2) 0.19903(19) 0.22917(13) 0.0299(8) Uani d 1 . .
C C16 0.6313(3) 0.3196(3) 0.50553(18) 0.0193(9) Uani d 1 . .
C C7 0.1445(9) 0.2664(8) 0.0903(8) 0.027(4) Uani d 0.781(3) A 1
H H7A 0.174283 0.258548 0.054451 0.032 Uiso calc 0.781(3) A 1
H H7B 0.197020 0.255712 0.127459 0.032 Uiso calc 0.781(3) A 1
O O10X 0.7373(8) 0.4040(8) 0.4033(5) 0.0358(12) Uiso d 0.48(2) B 2
H H10X 0.771654 0.374972 0.432895 0.054 Uiso d 0.48(2) B 2
O O6 0.1691(2) 0.3255(2) 0.26436(14) 0.0379(9) Uani d 1 . .
N N3 0.0532(3) 0.3723(3) 0.14296(19) 0.0255(6) Uani d 0.781(3) A 1
H H3 0.106903 0.373919 0.180989 0.031 Uiso calc 0.781(3) A 1
C C30 0.1874(3) 0.1883(3) 0.32705(19) 0.0201(10) Uani d 1 . .
C C5 0.3493(4) 0.3713(3) 0.5383(2) 0.0404(13) Uani d 1 . .
H H5A 0.311335 0.354649 0.569198 0.049 Uiso calc 1 . .
H H5B 0.391985 0.317600 0.533610 0.049 Uiso calc 1 . .
C C12 -0.2009(5) 0.2257(5) 0.1937(3) 0.0397(18) Uani d 0.781(3) A 1
H H12A -0.249712 0.238567 0.155126 0.048 Uiso calc 0.781(3) A 1
H H12B -0.235158 0.231252 0.227702 0.048 Uiso calc 0.781(3) A 1
C C23 0.5584(3) 0.1779(3) 0.44063(17) 0.0164(9) Uani d 1 . .
H H23 0.494855 0.205301 0.437256 0.020 Uiso calc 1 . .
O O8 0.0036(3) 0.2773(3) 0.34502(16) 0.0547(11) Uani d 1 . .
C C4 0.2763(3) 0.3906(3) 0.4768(2) 0.0391(13) Uani d 1 . .
H H4A 0.242931 0.450976 0.479881 0.047 Uiso calc 1 . .
H H4B 0.224545 0.341594 0.470073 0.047 Uiso calc 1 . .
C C3 0.6773(3) 0.6059(3) 0.5797(2) 0.0353(12) Uani d 1 . .
H H3A 0.731066 0.604979 0.617034 0.042 Uiso calc 1 . .
H H3B 0.637541 0.663123 0.580741 0.042 Uiso calc 1 . .
C C25 0.4601(4) 0.0213(3) 0.28406(19) 0.0361(12) Uani d 1 . .
H H25A 0.404628 -0.015249 0.260554 0.054 Uiso calc 1 . .
H H25B 0.522937 -0.007625 0.280780 0.054 Uiso calc 1 . .
H H25C 0.456913 0.084956 0.267961 0.054 Uiso calc 1 . .
C C28 0.2047(3) 0.1289(3) 0.43107(19) 0.0233(10) Uani d 1 . .
H H28 0.180937 0.124394 0.467407 0.028 Uiso calc 1 . .
C C27 0.2943(3) 0.0831(3) 0.42732(19) 0.0253(10) Uani d 1 . .
H H27 0.329588 0.048738 0.461375 0.030 Uiso calc 1 . .
C C17 0.6432(3) 0.2261(3) 0.47454(18) 0.0173(9) Uani d 1 . .
C C33 0.2767(3) 0.1406(3) 0.32442(18) 0.0199(9) Uani d 1 . .
H H33 0.300500 0.144355 0.288045 0.024 Uiso calc 1 . .
C C6 0.1043(4) 0.3649(4) 0.0911(2) 0.0291(14) Uani d 0.781(3) A 1
H H6A 0.159366 0.410571 0.096377 0.035 Uiso calc 0.781(3) A 1
H H6B 0.056920 0.378511 0.052079 0.035 Uiso calc 0.781(3) A 1
N N4 0.0623(3) 0.1956(3) 0.0874(2) 0.0255(6) Uani d 0.781(3) A 1
H H4 0.019763 0.199878 0.045252 0.031 Uiso calc 0.781(3) A 1
C C29 0.1505(3) 0.1811(3) 0.38124(19) 0.0199(9) Uani d 1 . .
O O7 0.0295(3) 0.2155(3) 0.43904(15) 0.0499(10) Uani d 1 . .
H H7 -0.023085 0.243948 0.439673 0.075 Uiso calc 1 . .
C C26 0.3318(3) 0.0875(3) 0.37398(18) 0.0186(9) Uani d 1 . .
N N6 -0.1174(3) 0.2954(3) 0.20186(19) 0.0255(6) Uani d 0.781(3) A 1
H H6 -0.078942 0.289576 0.244970 0.031 Uiso calc 0.781(3) A 1
C C32 0.0538(3) 0.2297(3) 0.3849(2) 0.0240(10) Uani d 1 . .
O O9 0.3328(7) 0.3757(7) 0.2170(6) 0.0674(17) Uiso d 0.68(4) C 2
H H9 0.293274 0.367023 0.239736 0.101 Uiso d 0.68(4) C 2
C C19 0.8356(3) 0.2299(3) 0.51494(19) 0.0202(9) Uani d 1 . .
C C24 0.4528(3) -0.0978(3) 0.3994(2) 0.0373(12) Uani d 1 . .
H H24A 0.398831 -0.134264 0.374409 0.056 Uiso calc 1 . .
H H24B 0.443588 -0.094432 0.441319 0.056 Uiso calc 1 . .
H H24C 0.516488 -0.127749 0.399342 0.056 Uiso calc 1 . .
C C18 0.7381(3) 0.1856(3) 0.47911(18) 0.0181(9) Uani d 1 . .
C C20 0.7464(3) 0.0995(3) 0.44918(19) 0.0241(10) Uani d 1 . .
H H20 0.810144 0.073027 0.451680 0.029 Uiso calc 1 . .
C C22 0.5645(3) 0.0906(3) 0.41168(18) 0.0184(9) Uani d 1 . .
C C11 -0.1600(6) 0.1274(5) 0.1921(3) 0.0366(19) Uani d 0.781(3) A 1
H H11A -0.113528 0.112984 0.231289 0.044 Uiso calc 0.781(3) A 1
H H11B -0.214852 0.081480 0.185587 0.044 Uiso calc 0.781(3) A 1
N N5 -0.1068(3) 0.1223(3) 0.1407(2) 0.0255(6) Uani d 0.781(3) A 1
H H5 -0.158362 0.123963 0.101679 0.031 Uiso calc 0.781(3) A 1
C C1 0.4855(4) 0.4385(3) 0.6197(2) 0.0374(12) Uani d 1 . .
H H1A 0.520227 0.378314 0.618742 0.045 Uiso calc 1 . .
H H1B 0.449587 0.436097 0.653102 0.045 Uiso calc 1 . .
C C21 0.6620(3) 0.0527(3) 0.41600(19) 0.0252(10) Uani d 1 . .
H H21 0.669602 -0.004425 0.396246 0.030 Uiso calc 1 . .
C C14 -0.0612(7) 0.4600(4) 0.1967(4) 0.043(2) Uani d 0.781(3) A 1
H H14A -0.011748 0.443902 0.234370 0.051 Uiso calc 0.781(3) A 1
H H14B -0.084050 0.524325 0.201951 0.051 Uiso calc 0.781(3) A 1
C C13 -0.1487(5) 0.3959(4) 0.1925(3) 0.0352(17) Uani d 0.781(3) A 1
H H13A -0.194052 0.403007 0.151986 0.042 Uiso calc 0.781(3) A 1
H H13B -0.185579 0.414038 0.223766 0.042 Uiso calc 0.781(3) A 1
C C9 0.0076(5) 0.0287(4) 0.0886(3) 0.0377(17) Uani d 0.781(3) A 1
H H9A -0.039755 0.042695 0.049630 0.045 Uiso calc 0.781(3) A 1
H H9B 0.031393 -0.036033 0.085999 0.045 Uiso calc 0.781(3) A 1
C C10 -0.0483(6) 0.0339(4) 0.1407(3) 0.0317(16) Uani d 0.781(3) A 1
H H10A -0.094128 -0.019916 0.137349 0.038 Uiso calc 0.781(3) A 1
H H10B 0.000345 0.028587 0.180208 0.038 Uiso calc 0.781(3) A 1
C C8 0.0974(4) 0.0958(4) 0.0954(3) 0.0321(15) Uani d 0.781(3) A 1
H H8A 0.141564 0.087850 0.136290 0.039 Uiso calc 0.781(3) A 1
H H8B 0.135853 0.080462 0.064506 0.039 Uiso calc 0.781(3) A 1
C C34 0.3987(13) 0.2921(7) 0.2204(10) 0.065(3) Uiso d 0.68(4) C 2
H H34A 0.359812 0.238897 0.200761 0.097 Uiso calc 0.68(4) C 2
H H34B 0.427240 0.277048 0.263252 0.097 Uiso calc 0.68(4) C 2
H H34C 0.452256 0.305512 0.199579 0.097 Uiso calc 0.68(4) C 2
C C35X 0.7232(12) 0.3482(13) 0.3502(5) 0.051(2) Uiso d 0.48(2) B 2
H H35A 0.677970 0.379938 0.316549 0.076 Uiso calc 0.48(2) B 2
H H35B 0.694675 0.288005 0.357888 0.076 Uiso calc 0.48(2) B 2
H H35C 0.787222 0.337907 0.339338 0.076 Uiso calc 0.48(2) B 2
N N4X 0.0201(11) 0.1303(7) 0.1066(6) 0.0255(6) Uani d 0.219(3) A 2
H H4X -0.019083 0.128137 0.063519 0.031 Uiso calc 0.219(3) A 2
N N3X 0.0984(8) 0.3195(9) 0.1288(7) 0.0255(6) Uani d 0.219(3) A 2
H H3X 0.149315 0.319445 0.168130 0.031 Uiso calc 0.219(3) A 2
N N6X -0.0630(11) 0.3656(7) 0.1946(6) 0.0255(6) Uani d 0.219(3) A 2
H H6X -0.020204 0.361620 0.236711 0.031 Uiso calc 0.219(3) A 2
N N5X -0.1493(9) 0.1931(12) 0.1737(7) 0.0255(6) Uani d 0.219(3) A 2
H H5X -0.203788 0.194857 0.136068 0.031 Uiso calc 0.219(3) A 2
C C15X 0.0851(19) 0.4200(11) 0.1095(10) 0.035(6) Uiso d 0.219(3) A 2
H H15A 0.030887 0.423084 0.072469 0.042 Uiso calc 0.219(3) A 2
H H15B 0.146599 0.440705 0.097864 0.042 Uiso calc 0.219(3) A 2
C C8X 0.004(2) 0.0390(15) 0.1358(14) 0.046(7) Uiso d 0.219(3) A 2
H H8XA 0.054247 0.031577 0.174365 0.056 Uiso calc 0.219(3) A 2
H H8XB 0.012144 -0.012858 0.108325 0.056 Uiso calc 0.219(3) A 2
C C14X 0.062(2) 0.4892(19) 0.1551(13) 0.057(8) Uiso d 0.219(3) A 2
H H14C 0.057803 0.553008 0.137897 0.068 Uiso calc 0.219(3) A 2
H H14D 0.115033 0.488245 0.192821 0.068 Uiso calc 0.219(3) A 2
C C13X -0.044(3) 0.4604(14) 0.1705(15) 0.039(9) Uiso d 0.219(3) A 2
H H13C -0.056843 0.506664 0.200382 0.046 Uiso calc 0.219(3) A 2
H H13D -0.094894 0.470089 0.132627 0.046 Uiso calc 0.219(3) A 2
C C9X -0.1043(19) 0.0343(18) 0.1495(12) 0.039(7) Uiso d 0.219(3) A 2
H H9XA -0.151109 0.043418 0.109622 0.047 Uiso calc 0.219(3) A 2
H H9XB -0.113088 -0.031044 0.161511 0.047 Uiso calc 0.219(3) A 2
C C12X -0.1684(13) 0.3533(18) 0.2014(13) 0.036(7) Uiso d 0.219(3) A 2
H H12C -0.181466 0.395671 0.233445 0.043 Uiso calc 0.219(3) A 2
H H12D -0.215185 0.369064 0.162573 0.043 Uiso calc 0.219(3) A 2
C C11X -0.183(2) 0.2582(18) 0.2176(12) 0.039(8) Uiso d 0.219(3) A 2
H H11C -0.254210 0.247424 0.216380 0.047 Uiso calc 0.219(3) A 2
H H11D -0.144873 0.245821 0.259541 0.047 Uiso calc 0.219(3) A 2
C C10X -0.142(3) 0.0920(13) 0.1927(17) 0.046(7) Uiso d 0.219(3) A 2
H H10C -0.097433 0.086340 0.233584 0.056 Uiso calc 0.219(3) A 2
H H10D -0.208581 0.069345 0.195522 0.056 Uiso calc 0.219(3) A 2
C C7X 0.1229(14) 0.162(2) 0.1048(14) 0.060(8) Uiso d 0.219(3) A 2
H H7XA 0.165630 0.152089 0.145957 0.072 Uiso calc 0.219(3) A 2
H H7XB 0.147955 0.119703 0.076668 0.072 Uiso calc 0.219(3) A 2
C C15 -0.0057(6) 0.4615(4) 0.1426(3) 0.0365(18) Uani d 0.781(3) A 1
H H15C -0.054644 0.467559 0.103307 0.044 Uiso calc 0.781(3) A 1
H H15D 0.039585 0.515858 0.147069 0.044 Uiso calc 0.781(3) A 1
C C6X 0.136(4) 0.253(3) 0.087(3) 0.036(15) Uiso d 0.219(3) A 2
H H6XA 0.100185 0.263171 0.044684 0.043 Uiso calc 0.219(3) A 2
H H6XB 0.207842 0.264945 0.089899 0.043 Uiso calc 0.219(3) A 2
C C34X 0.423(2) 0.3000(19) 0.2420(18) 0.065(3) Uiso d 0.32(4) C 1
H H34D 0.420272 0.237330 0.224267 0.097 Uiso calc 0.32(4) C 1
H H34E 0.413227 0.295689 0.283762 0.097 Uiso calc 0.32(4) C 1
H H34F 0.487360 0.328346 0.242411 0.097 Uiso calc 0.32(4) C 1
O O9X 0.3422(17) 0.3587(19) 0.2046(11) 0.0674(17) Uiso d 0.32(4) C 1
H H9X 0.299893 0.366154 0.226772 0.101 Uiso d 0.32(4) C 1
O O10 0.7548(8) 0.4224(7) 0.4134(4) 0.0358(12) Uiso d 0.52(2) B 1
H H10 0.794450 0.390413 0.438930 0.054 Uiso d 0.52(2) B 1
C C35 0.7467(11) 0.3841(13) 0.3541(5) 0.051(2) Uiso d 0.52(2) B 1
H H35D 0.738771 0.434726 0.324118 0.076 Uiso calc 0.52(2) B 1
H H35E 0.688918 0.342753 0.344327 0.076 Uiso calc 0.52(2) B 1
H H35F 0.806877 0.348627 0.353056 0.076 Uiso calc 0.52(2) B 1

loop_
_atom_site_aniso_label
_atom_site_aniso_U_11
_atom_site_aniso_U_22
_atom_site_aniso_U_33
_atom_site_aniso_U_12
_atom_site_aniso_U_13
_atom_site_aniso_U_23
Ni1 0.0109(4) 0.0181(4) 0.0156(4) 0.0010(3) 0.0003(3) -0.0051(3)
Ni2 0.0139(3) 0.0239(3) 0.0236(3) 0.0023(3) -0.0008(2) 0.0066(2)
Si1 0.0174(6) 0.0192(6) 0.0165(6) 0.0000(5) -0.0024(5) -0.0034(5)
O1 0.0123(14) 0.0202(14) 0.0316(17) 0.0048(13) -0.0012(13) -0.0091(13)
O2 0.0201(17) 0.0324(17) 0.043(2) 0.0071(15) -0.0089(15) -0.0219(15)
O3 0.0206(16) 0.0264(15) 0.0186(16) -0.0065(14) -0.0027(13) -0.0037(13)
C31 0.020(2) 0.024(2) 0.023(2) 0.005(2) -0.0006(19) 0.0066(19)
C2 0.033(3) 0.054(3) 0.022(3) 0.014(3) -0.002(2) -0.010(2)
O4 0.0184(16) 0.0333(17) 0.0291(18) 0.0000(14) 0.0026(14) 0.0016(14)
N2 0.0192(19) 0.0255(19) 0.025(2) 0.0058(17) -0.0034(16) -0.0097(16)
N1 0.023(2) 0.031(2) 0.031(2) 0.0024(18) 0.0099(18) 0.0001(17)
O5 0.0236(17) 0.0259(16) 0.0308(18) -0.0038(14) -0.0136(15) 0.0085(14)
C16 0.016(2) 0.021(2) 0.020(2) 0.0002(19) 0.0025(19) -0.0035(18)
C7 0.022(5) 0.038(6) 0.022(5) -0.004(4) 0.008(3) 0.003(3)
O6 0.045(2) 0.0265(17) 0.0320(19) -0.0087(16) -0.0140(16) 0.0089(14)
N3 0.0211(13) 0.0298(13) 0.0212(12) 0.0014(11) -0.0047(10) 0.0019(10)
C30 0.021(2) 0.0124(19) 0.023(2) -0.0031(19) -0.0036(19) -0.0010(17)
C5 0.029(3) 0.038(3) 0.057(4) -0.006(2) 0.014(3) 0.002(3)
C12 0.031(4) 0.055(5) 0.033(4) 0.006(4) 0.008(3) -0.003(4)
C23 0.012(2) 0.018(2) 0.018(2) 0.0049(18) 0.0027(17) -0.0007(16)
O8 0.044(2) 0.077(3) 0.046(2) 0.038(2) 0.0169(19) 0.026(2)
C4 0.019(3) 0.031(3) 0.064(4) -0.011(2) 0.003(3) -0.008(2)
C3 0.023(3) 0.031(3) 0.045(3) 0.002(2) -0.008(2) -0.018(2)
C25 0.032(3) 0.049(3) 0.025(3) 0.009(2) 0.000(2) -0.009(2)
C28 0.022(2) 0.031(2) 0.017(2) -0.002(2) 0.0033(19) 0.0016(19)
C27 0.022(2) 0.030(2) 0.021(2) 0.000(2) -0.002(2) 0.0021(19)
C17 0.016(2) 0.015(2) 0.020(2) 0.0013(18) 0.0029(18) -0.0010(16)
C33 0.019(2) 0.024(2) 0.014(2) -0.005(2) -0.0006(18) 0.0003(18)
C6 0.025(3) 0.025(3) 0.035(4) -0.004(3) 0.004(3) 0.012(3)
N4 0.0211(13) 0.0298(13) 0.0212(12) 0.0014(11) -0.0047(10) 0.0019(10)
C29 0.015(2) 0.021(2) 0.021(2) -0.0027(19) -0.0024(18) -0.0035(17)
O7 0.033(2) 0.081(3) 0.039(2) 0.030(2) 0.0160(18) 0.0093(19)
C26 0.015(2) 0.017(2) 0.020(2) -0.0014(18) -0.0047(18) -0.0013(17)
N6 0.0211(13) 0.0298(13) 0.0212(12) 0.0014(11) -0.0047(10) 0.0019(10)
C32 0.022(2) 0.026(2) 0.022(2) -0.001(2) 0.001(2) -0.0058(19)
C19 0.015(2) 0.020(2) 0.024(2) 0.0072(19) 0.0020(19) -0.0036(18)
C24 0.030(3) 0.029(2) 0.049(3) -0.003(2) 0.001(3) 0.001(2)
C18 0.017(2) 0.020(2) 0.016(2) 0.0023(19) 0.0005(18) -0.0021(17)
C20 0.015(2) 0.023(2) 0.032(3) 0.007(2) -0.001(2) -0.0060(19)
C22 0.016(2) 0.021(2) 0.015(2) 0.0035(19) -0.0025(18) -0.0007(17)
C11 0.030(4) 0.043(5) 0.033(4) -0.016(4) -0.002(3) 0.008(4)
N5 0.0211(13) 0.0298(13) 0.0212(12) 0.0014(11) -0.0047(10) 0.0019(10)
C1 0.041(3) 0.054(3) 0.021(3) 0.002(3) 0.015(2) 0.008(2)
C21 0.023(2) 0.020(2) 0.030(3) 0.003(2) -0.001(2) -0.0134(19)
C14 0.064(6) 0.032(4) 0.029(4) 0.026(4) 0.005(4) -0.010(3)
C13 0.041(4) 0.033(4) 0.033(4) 0.019(4) 0.011(3) 0.000(3)
C9 0.036(4) 0.020(3) 0.053(5) 0.002(3) 0.001(3) -0.005(3)
C10 0.033(4) 0.025(3) 0.036(4) 0.002(3) 0.004(3) 0.007(3)
C8 0.024(3) 0.032(3) 0.040(4) 0.014(3) 0.007(3) 0.006(3)
N4X 0.0211(13) 0.0298(13) 0.0212(12) 0.0014(11) -0.0047(10) 0.0019(10)
N3X 0.0211(13) 0.0298(13) 0.0212(12) 0.0014(11) -0.0047(10) 0.0019(10)
N6X 0.0211(13) 0.0298(13) 0.0212(12) 0.0014(11) -0.0047(10) 0.0019(10)
N5X 0.0211(13) 0.0298(13) 0.0212(12) 0.0014(11) -0.0047(10) 0.0019(10)
C15 0.050(5) 0.014(3) 0.037(4) 0.003(3) -0.006(4) 0.016(3)

loop_
_atom_type_symbol
_atom_type_description
_atom_type_scat_dispersion_real
_atom_type_scat_dispersion_imag
_atom_type_scat_source
C C 0.0033 0.0016 'International Tables Vol C Tables 4.2.6.8 and 6.1.1.4'
H H 0.0000 0.0000 'International Tables Vol C Tables 4.2.6.8 and 6.1.1.4'
N N 0.0061 0.0033 'International Tables Vol C Tables 4.2.6.8 and 6.1.1.4'
Ni Ni 0.3393 1.1124 'International Tables Vol C Tables 4.2.6.8 and 6.1.1.4'
O O 0.0106 0.0060 'International Tables Vol C Tables 4.2.6.8 and 6.1.1.4'
Si Si 0.0817 0.0704 'International Tables Vol C Tables 4.2.6.8 and 6.1.1.4'

loop_
_geom_angle_atom_site_label_1
_geom_angle_atom_site_label_2
_geom_angle_atom_site_label_3
_geom_angle_site_symmetry_1
_geom_angle_site_symmetry_3
_geom_angle
_geom_angle_publ_flag
N1 Ni1 N1 3_666 . 180.0 ?
N1 Ni1 N2 3_666 3_666 85.45(14) ?
N1 Ni1 N2 . 3_666 94.56(14) ?
N1 Ni1 N2 3_666 . 94.56(14) ?
N1 Ni1 N2 . . 85.44(14) ?
N2 Ni1 N2 3_666 . 180.0(2) ?
N1 Ni1 O1 3_666 3_666 90.28(13) ?
N1 Ni1 O1 . 3_666 89.72(13) ?
N2 Ni1 O1 3_666 3_666 93.42(11) ?
N2 Ni1 O1 . 3_666 86.58(11) ?
N1 Ni1 O1 3_666 . 89.72(13) ?
N1 Ni1 O1 . . 90.28(13) ?
N2 Ni1 O1 3_666 . 86.58(11) ?
N2 Ni1 O1 . . 93.42(11) ?
O1 Ni1 O1 3_666 . 180.0 ?
N6 Ni2 N3 . . 98.11(17) ?
N4X Ni2 N3X . . 88.7(6) ?
N4X Ni2 N5X . . 99.2(6) ?
N3X Ni2 N5X . . 171.6(7) ?
N6 Ni2 N5 . . 85.61(17) ?
N3 Ni2 N5 . . 174.42(17) ?
N4X Ni2 N6X . . 174.9(6) ?
N3X Ni2 N6X . . 91.0(6) ?
N5X Ni2 N6X . . 80.8(6) ?
N6 Ni2 N4 . . 176.65(17) ?
N3 Ni2 N4 . . 84.73(17) ?
N5 Ni2 N4 . . 91.43(17) ?
N6 Ni2 O3 . 4_465 88.66(14) ?
N3 Ni2 O3 . 4_465 86.59(14) ?
N5 Ni2 O3 . 4_465 89.34(14) ?
N4 Ni2 O3 . 4_465 89.74(14) ?
N4X Ni2 O5 . . 85.0(4) ?
N6 Ni2 O5 . . 86.54(15) ?
N3 Ni2 O5 . . 94.73(14) ?
N3X Ni2 O5 . . 86.8(4) ?
N5X Ni2 O5 . . 91.1(4) ?
N5 Ni2 O5 . . 89.64(14) ?
N6X Ni2 O5 . . 89.9(4) ?
N4 Ni2 O5 . . 95.01(15) ?
O3 Ni2 O5 4_465 . 175.16(12) ?
C25 Si1 C24 . . 111.0(2) ?
C25 Si1 C22 . . 108.1(2) ?
C24 Si1 C22 . . 108.79(19) ?
C25 Si1 C26 . . 109.48(19) ?
C24 Si1 C26 . . 109.5(2) ?
C22 Si1 C26 . . 109.92(17) ?
C16 O1 Ni1 . . 131.0(2) ?
C19 O3 Ni2 . 4_666 133.4(3) ?
O6 C31 O5 . . 126.6(4) ?
O6 C31 C30 . . 116.5(4) ?
O5 C31 C30 . . 116.7(4) ?
N2 C2 C1 . . 108.6(4) ?
N2 C2 H2A . . 110.0 ?
C1 C2 H2A . . 110.0 ?
N2 C2 H2B . . 110.0 ?
C1 C2 H2B . . 110.0 ?
H2A C2 H2B . . 108.4 ?
C2 N2 C3 . . 114.3(4) ?
C2 N2 Ni1 . . 105.7(3) ?
C3 N2 Ni1 . . 116.7(3) ?
C2 N2 H2 . . 106.5 ?
C3 N2 H2 . . 106.5 ?
Ni1 N2 H2 . . 106.5 ?
C5 N1 C1 . . 113.7(3) ?
C5 N1 Ni1 . . 114.9(3) ?
C1 N1 Ni1 . . 105.0(3) ?
C5 N1 H1 . . 107.6 ?
C1 N1 H1 . . 107.6 ?
Ni1 N1 H1 . . 107.6 ?
C31 O5 Ni2 . . 130.1(3) ?
O2 C16 O1 . . 125.2(4) ?
O2 C16 C17 . . 118.9(3) ?
O1 C16 C17 . . 115.9(3) ?
N4 C7 C6 . . 110.6(8) ?
N4 C7 H7A . . 109.5 ?
C6 C7 H7A . . 109.5 ?
N4 C7 H7B . . 109.5 ?
C6 C7 H7B . . 109.5 ?
H7A C7 H7B . . 108.1 ?
C35X O10X H10X . . 109.7 ?
C6 N3 C15 . . 113.7(5) ?
C6 N3 Ni2 . . 108.0(3) ?
C15 N3 Ni2 . . 115.8(4) ?
C6 N3 H3 . . 106.2 ?
C15 N3 H3 . . 106.2 ?
Ni2 N3 H3 . . 106.2 ?
C33 C30 C29 . . 118.6(4) ?
C33 C30 C31 . . 116.2(4) ?
C29 C30 C31 . . 125.1(4) ?
N1 C5 C4 . . 111.7(4) ?
N1 C5 H5A . . 109.3 ?
C4 C5 H5A . . 109.3 ?
N1 C5 H5B . . 109.3 ?
C4 C5 H5B . . 109.3 ?
H5A C5 H5B . . 107.9 ?
N6 C12 C11 . . 109.8(5) ?
N6 C12 H12A . . 109.7 ?
C11 C12 H12A . . 109.7 ?
N6 C12 H12B . . 109.7 ?
C11 C12 H12B . . 109.7 ?
H12A C12 H12B . . 108.2 ?
C22 C23 C17 . . 123.1(4) ?
C22 C23 H23 . . 118.5 ?
C17 C23 H23 . . 118.5 ?
C5 C4 C3 . 3_666 115.7(4) ?
C5 C4 H4A . . 108.4 ?
C3 C4 H4A 3_666 . 108.4 ?
C5 C4 H4B . . 108.4 ?
C3 C4 H4B 3_666 . 108.4 ?
H4A C4 H4B . . 107.4 ?
N2 C3 C4 . 3_666 112.4(4) ?
N2 C3 H3A . . 109.1 ?
C4 C3 H3A 3_666 . 109.1 ?
N2 C3 H3B . . 109.1 ?
C4 C3 H3B 3_666 . 109.1 ?
H3A C3 H3B . . 107.9 ?
Si1 C25 H25A . . 109.5 ?
Si1 C25 H25B . . 109.5 ?
H25A C25 H25B . . 109.5 ?
Si1 C25 H25C . . 109.5 ?
H25A C25 H25C . . 109.5 ?
H25B C25 H25C . . 109.5 ?
C29 C28 C27 . . 120.8(4) ?
C29 C28 H28 . . 119.6 ?
C27 C28 H28 . . 119.6 ?
C26 C27 C28 . . 121.3(4) ?
C26 C27 H27 . . 119.3 ?
C28 C27 H27 . . 119.3 ?
C18 C17 C23 . . 118.5(3) ?
C18 C17 C16 . . 121.0(3) ?
C23 C17 C16 . . 120.5(3) ?
C26 C33 C30 . . 122.8(4) ?
C26 C33 H33 . . 118.6 ?
C30 C33 H33 . . 118.6 ?
N3 C6 C7 . . 108.1(6) ?
N3 C6 H6A . . 110.1 ?
C7 C6 H6A . . 110.1 ?
N3 C6 H6B . . 110.1 ?
C7 C6 H6B . . 110.1 ?
H6A C6 H6B . . 108.4 ?
C8 N4 C7 . . 114.3(7) ?
C8 N4 Ni2 . . 118.5(3) ?
C7 N4 Ni2 . . 105.1(3) ?
C8 N4 H4 . . 106.0 ?
C7 N4 H4 . . 106.0 ?
Ni2 N4 H4 . . 106.0 ?
C28 C29 C30 . . 119.2(4) ?
C28 C29 C32 . . 120.9(4) ?
C30 C29 C32 . . 119.9(4) ?
C32 O7 H7 . . 109.5 ?
C27 C26 C33 . . 117.2(4) ?
C27 C26 Si1 . . 122.3(3) ?
C33 C26 Si1 . . 120.5(3) ?
C13 N6 C12 . . 115.4(5) ?
C13 N6 Ni2 . . 114.9(4) ?
C12 N6 Ni2 . . 105.5(4) ?
C13 N6 H6 . . 106.8 ?
C12 N6 H6 . . 106.8 ?
Ni2 N6 H6 . . 106.8 ?
O8 C32 O7 . . 122.5(4) ?
O8 C32 C29 . . 125.4(4) ?
O7 C32 C29 . . 112.2(4) ?
C34 O9 H9 . . 108.8 ?
O3 C19 O4 . . 126.8(4) ?
O3 C19 C18 . . 116.0(4) ?
O4 C19 C18 . . 117.0(4) ?
Si1 C24 H24A . . 109.5 ?
Si1 C24 H24B . . 109.5 ?
H24A C24 H24B . . 109.5 ?
Si1 C24 H24C . . 109.5 ?
H24A C24 H24C . . 109.5 ?
H24B C24 H24C . . 109.5 ?
C17 C18 C20 . . 119.5(4) ?
C17 C18 C19 . . 123.7(3) ?
C20 C18 C19 . . 116.8(3) ?
C21 C20 C18 . . 121.3(4) ?
C21 C20 H20 . . 119.3 ?
C18 C20 H20 . . 119.3 ?
C23 C22 C21 . . 116.9(4) ?
C23 C22 Si1 . . 123.7(3) ?
C21 C22 Si1 . . 119.4(3) ?
N5 C11 C12 . . 108.1(5) ?
N5 C11 H11A . . 110.1 ?
C12 C11 H11A . . 110.1 ?
N5 C11 H11B . . 110.1 ?
C12 C11 H11B . . 110.1 ?
H11A C11 H11B . . 108.4 ?
C10 N5 C11 . . 113.3(5) ?
C10 N5 Ni2 . . 116.2(4) ?
C11 N5 Ni2 . . 104.8(3) ?
C10 N5 H5 . . 107.4 ?
C11 N5 H5 . . 107.4 ?
Ni2 N5 H5 . . 107.4 ?
N1 C1 C2 . . 109.4(4) ?
N1 C1 H1A . . 109.8 ?
C2 C1 H1A . . 109.8 ?
N1 C1 H1B . . 109.8 ?
C2 C1 H1B . . 109.8 ?
H1A C1 H1B . . 108.2 ?
C20 C21 C22 . . 120.7(4) ?
C20 C21 H21 . . 119.7 ?
C22 C21 H21 . . 119.7 ?
C13 C14 C15 . . 118.9(6) ?
C13 C14 H14A . . 107.6 ?
C15 C14 H14A . . 107.6 ?
C13 C14 H14B . . 107.6 ?
C15 C14 H14B . . 107.6 ?
H14A C14 H14B . . 107.0 ?
C14 C13 N6 . . 111.9(5) ?
C14 C13 H13A . . 109.2 ?
N6 C13 H13A . . 109.2 ?
C14 C13 H13B . . 109.2 ?
N6 C13 H13B . . 109.2 ?
H13A C13 H13B . . 107.9 ?
C10 C9 C8 . . 114.8(6) ?
C10 C9 H9A . . 108.6 ?
C8 C9 H9A . . 108.6 ?
C10 C9 H9B . . 108.6 ?
C8 C9 H9B . . 108.6 ?
H9A C9 H9B . . 107.6 ?
N5 C10 C9 . . 113.6(5) ?
N5 C10 H10A . . 108.8 ?
C9 C10 H10A . . 108.8 ?
N5 C10 H10B . . 108.8 ?
C9 C10 H10B . . 108.8 ?
H10A C10 H10B . . 107.7 ?
N4 C8 C9 . . 110.4(4) ?
N4 C8 H8A . . 109.6 ?
C9 C8 H8A . . 109.6 ?
N4 C8 H8B . . 109.6 ?
C9 C8 H8B . . 109.6 ?
H8A C8 H8B . . 108.1 ?
O9 C34 H34A . . 109.5 ?
O9 C34 H34B . . 109.5 ?
H34A C34 H34B . . 109.5 ?
O9 C34 H34C . . 109.5 ?
H34A C34 H34C . . 109.5 ?
H34B C34 H34C . . 109.5 ?
O10X C35X H35A . . 109.5 ?
O10X C35X H35B . . 109.5 ?
H35A C35X H35B . . 109.5 ?
O10X C35X H35C . . 109.5 ?
H35A C35X H35C . . 109.5 ?
H35B C35X H35C . . 109.5 ?
C7X N4X C8X . . 120.5(19) ?
C7X N4X Ni2 . . 98.4(13) ?
C8X N4X Ni2 . . 115.7(15) ?
C7X N4X H4X . . 107.1 ?
C8X N4X H4X . . 107.1 ?
Ni2 N4X H4X . . 107.1 ?
C15X N3X C6X . . 118(3) ?
C15X N3X Ni2 . . 117.8(12) ?
C6X N3X Ni2 . . 102.9(18) ?
C15X N3X H3X . . 105.8 ?
C6X N3X H3X . . 105.8 ?
Ni2 N3X H3X . . 105.8 ?
C13X N6X C12X . . 113.3(19) ?
C13X N6X Ni2 . . 116.4(15) ?
C12X N6X Ni2 . . 108.2(12) ?
C13X N6X H6X . . 106.1 ?
C12X N6X H6X . . 106.1 ?
Ni2 N6X H6X . . 106.1 ?
C11X N5X C10X . . 114.8(19) ?
C11X N5X Ni2 . . 110.4(13) ?
C10X N5X Ni2 . . 116.1(19) ?
C11X N5X H5X . . 104.7 ?
C10X N5X H5X . . 104.7 ?
Ni2 N5X H5X . . 104.7 ?
N3X C15X C14X . . 118(2) ?
N3X C15X H15A . . 107.9 ?
C14X C15X H15A . . 107.9 ?
N3X C15X H15B . . 107.9 ?
C14X C15X H15B . . 107.9 ?
H15A C15X H15B . . 107.2 ?
N4X C8X C9X . . 111(2) ?
N4X C8X H8XA . . 109.4 ?
C9X C8X H8XA . . 109.4 ?
N4X C8X H8XB . . 109.4 ?
C9X C8X H8XB . . 109.4 ?
H8XA C8X H8XB . . 108.0 ?
C15X C14X C13X . . 108(2) ?
C15X C14X H14C . . 110.0 ?
C13X C14X H14C . . 110.0 ?
C15X C14X H14D . . 110.0 ?
C13X C14X H14D . . 110.0 ?
H14C C14X H14D . . 108.4 ?
N6X C13X C14X . . 123(2) ?
N6X C13X H13C . . 106.6 ?
C14X C13X H13C . . 106.6 ?
N6X C13X H13D . . 106.6 ?
C14X C13X H13D . . 106.6 ?
H13C C13X H13D . . 106.5 ?
C10X C9X C8X . . 126(3) ?
C10X C9X H9XA . . 105.7 ?
C8X C9X H9XA . . 105.7 ?
C10X C9X H9XB . . 105.7 ?
C8X C9X H9XB . . 105.7 ?
H9XA C9X H9XB . . 106.1 ?
C11X C12X N6X . . 109(2) ?
C11X C12X H12C . . 109.8 ?
N6X C12X H12C . . 109.8 ?
C11X C12X H12D . . 109.8 ?
N6X C12X H12D . . 109.8 ?
H12C C12X H12D . . 108.3 ?
C12X C11X N5X . . 110(2) ?
C12X C11X H11C . . 109.7 ?
N5X C11X H11C . . 109.7 ?
C12X C11X H11D . . 109.7 ?
N5X C11X H11D . . 109.7 ?
H11C C11X H11D . . 108.2 ?
C9X C10X N5X . . 111(3) ?
C9X C10X H10C . . 109.3 ?
N5X C10X H10C . . 109.3 ?
C9X C10X H10D . . 109.3 ?
N5X C10X H10D . . 109.3 ?
H10C C10X H10D . . 108.0 ?
C6X C7X N4X . . 118(3) ?
C6X C7X H7XA . . 107.7 ?
N4X C7X H7XA . . 107.7 ?
C6X C7X H7XB . . 107.7 ?
N4X C7X H7XB . . 107.7 ?
H7XA C7X H7XB . . 107.1 ?
N3 C15 C14 . . 109.7(5) ?
N3 C15 H15C . . 109.7 ?
C14 C15 H15C . . 109.7 ?
N3 C15 H15D . . 109.7 ?
C14 C15 H15D . . 109.7 ?
H15C C15 H15D . . 108.2 ?
C7X C6X N3X . . 109(4) ?
C7X C6X H6XA . . 109.8 ?
N3X C6X H6XA . . 109.8 ?
C7X C6X H6XB . . 109.8 ?
N3X C6X H6XB . . 109.8 ?
H6XA C6X H6XB . . 108.2 ?
O9X C34X H34D . . 109.5 ?
O9X C34X H34E . . 109.5 ?
H34D C34X H34E . . 109.5 ?
O9X C34X H34F . . 109.5 ?
H34D C34X H34F . . 109.5 ?
H34E C34X H34F . . 109.5 ?
C34X O9X H9X . . 105.1 ?
C35 O10 H10 . . 109.5 ?
O10 C35 H35D . . 109.5 ?
O10 C35 H35E . . 109.5 ?
H35D C35 H35E . . 109.5 ?
O10 C35 H35F . . 109.5 ?
H35D C35 H35F . . 109.5 ?
H35E C35 H35F . . 109.5 ?

loop_
_geom_bond_atom_site_label_1
_geom_bond_atom_site_label_2
_geom_bond_site_symmetry_2
_geom_bond_distance
_geom_bond_publ_flag
Ni1 N1 3_666 2.059(4) ?
Ni1 N1 . 2.059(4) ?
Ni1 N2 3_666 2.070(3) ?
Ni1 N2 . 2.070(3) ?
Ni1 O1 3_666 2.104(2) ?
Ni1 O1 . 2.104(2) ?
Ni2 N4X . 2.037(7) ?
Ni2 N6 . 2.041(4) ?
Ni2 N3 . 2.045(4) ?
Ni2 N3X . 2.057(7) ?
Ni2 N5X . 2.060(8) ?
Ni2 N5 . 2.080(4) ?
Ni2 N6X . 2.081(7) ?
Ni2 N4 . 2.083(4) ?
Ni2 O3 4_465 2.112(3) ?
Ni2 O5 . 2.118(3) ?
Si1 C25 . 1.858(4) ?
Si1 C24 . 1.860(4) ?
Si1 C22 . 1.867(4) ?
Si1 C26 . 1.887(4) ?
O1 C16 . 1.262(4) ?
O2 C16 . 1.236(4) ?
O3 C19 . 1.243(4) ?
C31 O6 . 1.246(5) ?
C31 O5 . 1.260(5) ?
C31 C30 . 1.515(5) ?
C2 N2 . 1.455(5) ?
C2 C1 . 1.507(6) ?
C2 H2A . 0.9700 ?
C2 H2B . 0.9700 ?
O4 C19 . 1.273(5) ?
N2 C3 . 1.470(5) ?
N2 H2 . 0.9800 ?
N1 C5 . 1.462(5) ?
N1 C1 . 1.472(5) ?
N1 H1 . 0.9800 ?
C16 C17 . 1.506(5) ?
C7 N4 . 1.483(8) ?
C7 C6 . 1.489(14) ?
C7 H7A . 0.9700 ?
C7 H7B . 0.9700 ?
O10X C35X . 1.387(8) ?
O10X H10X . 0.8199 ?
N3 C6 . 1.467(5) ?
N3 C15 . 1.485(5) ?
N3 H3 . 0.9800 ?
C30 C33 . 1.395(5) ?
C30 C29 . 1.398(6) ?
C5 C4 . 1.513(6) ?
C5 H5A . 0.9700 ?
C5 H5B . 0.9700 ?
C12 N6 . 1.476(6) ?
C12 C11 . 1.490(9) ?
C12 H12A . 0.9700 ?
C12 H12B . 0.9700 ?
C23 C22 . 1.393(5) ?
C23 C17 . 1.398(5) ?
C23 H23 . 0.9300 ?
O8 C32 . 1.190(5) ?
C4 C3 3_666 1.516(7) ?
C4 H4A . 0.9700 ?
C4 H4B . 0.9700 ?
C3 H3A . 0.9700 ?
C3 H3B . 0.9700 ?
C25 H25A . 0.9600 ?
C25 H25B . 0.9600 ?
C25 H25C . 0.9600 ?
C28 C29 . 1.388(5) ?
C28 C27 . 1.391(6) ?
C28 H28 . 0.9300 ?
C27 C26 . 1.383(6) ?
C27 H27 . 0.9300 ?
C17 C18 . 1.388(5) ?
C33 C26 . 1.394(5) ?
C33 H33 . 0.9300 ?
C6 H6A . 0.9700 ?
C6 H6B . 0.9700 ?
N4 C8 . 1.479(5) ?
N4 H4 . 0.9800 ?
C29 C32 . 1.494(6) ?
O7 C32 . 1.321(5) ?
O7 H7 . 0.8200 ?
N6 C13 . 1.475(5) ?
N6 H6 . 0.9800 ?
O9 C34 . 1.467(8) ?
O9 H9 . 0.8199 ?
C19 C18 . 1.513(5) ?
C24 H24A . 0.9600 ?
C24 H24B . 0.9600 ?
C24 H24C . 0.9600 ?
C18 C20 . 1.395(5) ?
C20 C21 . 1.378(5) ?
C20 H20 . 0.9300 ?
C22 C21 . 1.407(5) ?
C11 N5 . 1.474(6) ?
C11 H11A . 0.9700 ?
C11 H11B . 0.9700 ?
N5 C10 . 1.472(5) ?
N5 H5 . 0.9800 ?
C1 H1A . 0.9700 ?
C1 H1B . 0.9700 ?
C21 H21 . 0.9300 ?
C14 C13 . 1.475(10) ?
C14 C15 . 1.545(10) ?
C14 H14A . 0.9700 ?
C14 H14B . 0.9700 ?
C13 H13A . 0.9700 ?
C13 H13B . 0.9700 ?
C9 C10 . 1.514(9) ?
C9 C8 . 1.519(8) ?
C9 H9A . 0.9700 ?
C9 H9B . 0.9700 ?
C10 H10A . 0.9700 ?
C10 H10B . 0.9700 ?
C8 H8A . 0.9700 ?
C8 H8B . 0.9700 ?
C34 H34A . 0.9600 ?
C34 H34B . 0.9600 ?
C34 H34C . 0.9600 ?
C35X H35A . 0.9600 ?
C35X H35B . 0.9600 ?
C35X H35C . 0.9600 ?
N4X C7X . 1.469(8) ?
N4X C8X . 1.473(8) ?
N4X H4X . 0.9800 ?
N3X C15X . 1.473(8) ?
N3X C6X . 1.476(8) ?
N3X H3X . 0.9800 ?
N6X C13X . 1.478(8) ?
N6X C12X . 1.479(8) ?
N6X H6X . 0.9800 ?
N5X C11X . 1.48(3) ?
N5X C10X . 1.477(8) ?
N5X H5X . 0.9800 ?
C15X C14X . 1.48(3) ?
C15X H15A . 0.9700 ?
C15X H15B . 0.9700 ?
C8X C9X . 1.56(3) ?
C8X H8XA . 0.9700 ?
C8X H8XB . 0.9700 ?
C14X C13X . 1.59(4) ?
C14X H14C . 0.9700 ?
C14X H14D . 0.9700 ?
C13X H13C . 0.9700 ?
C13X H13D . 0.9700 ?
C9X C10X . 1.43(4) ?
C9X H9XA . 0.9700 ?
C9X H9XB . 0.9700 ?
C12X C11X . 1.41(3) ?
C12X H12C . 0.9700 ?
C12X H12D . 0.9700 ?
C11X H11C . 0.9700 ?
C11X H11D . 0.9700 ?
C10X H10C . 0.9700 ?
C10X H10D . 0.9700 ?
C7X C6X . 1.37(6) ?
C7X H7XA . 0.9700 ?
C7X H7XB . 0.9700 ?
C15 H15C . 0.9700 ?
C15 H15D . 0.9700 ?
C6X H6XA . 0.9700 ?
C6X H6XB . 0.9700 ?
C34X O9X . 1.466(10) ?
C34X H34D . 0.9600 ?
C34X H34E . 0.9600 ?
C34X H34F . 0.9600 ?
O9X H9X . 0.8394 ?
O10 C35 . 1.396(8) ?
O10 H10 . 0.8200 ?
C35 H35D . 0.9600 ?
C35 H35E . 0.9600 ?
C35 H35F . 0.9600 ?

loop_
_geom_hbond_atom_site_label_D
_geom_hbond_atom_site_label_H
_geom_hbond_atom_site_label_A
_geom_hbond_site_symmetry_A
_geom_hbond_distance_DH
_geom_hbond_distance_HA
_geom_hbond_distance_DA
_geom_hbond_angle_DHA
_geom_hbond_publ_flag
N2 H2 O2 . 0.98 2.00 2.882(4) 148.2 yes
N3 H3 O6 . 0.98 1.96 2.861(5) 150.9 yes
N4 H4 O4 4_465 0.98 2.06 2.955(5) 150.6 yes
N5 H5 O2 4_465 0.98 2.03 2.962(5) 157.3 yes
N6 H6 O8 . 0.98 2.25 3.225(5) 177.8 yes
O7 H7 O4 1_455 0.82 1.95 2.684(5) 149.6 yes
N4 H4 O7 4_565 0.98 2.66 3.437(6) 136.8 yes
N1 H1 O10 3_666 0.98 2.08 3.021(9) 159.6 yes
O9 H9 O6 . 0.82 1.97 2.745(11) 158.1 yes
O10 H10 O4 . 0.82 1.97 2.775(9) 166.3 yes

loop_
_geom_torsion_atom_site_label_1
_geom_torsion_atom_site_label_2
_geom_torsion_atom_site_label_3
_geom_torsion_atom_site_label_4
_geom_torsion_site_symmetry_1
_geom_torsion_site_symmetry_2
_geom_torsion_site_symmetry_3
_geom_torsion_site_symmetry_4
_geom_torsion
_geom_torsion_publ_flag
C1 C2 N2 C3 . . . . 171.2(4) ?
C1 C2 N2 Ni1 . . . . 41.4(4) ?
O6 C31 O5 Ni2 . . . . -11.9(7) ?
C30 C31 O5 Ni2 . . . . 173.8(3) ?
Ni1 O1 C16 O2 . . . . 17.1(7) ?
Ni1 O1 C16 C17 . . . . -163.4(3) ?
O6 C31 C30 C33 . . . . -84.5(5) ?
O5 C31 C30 C33 . . . . 90.4(5) ?
O6 C31 C30 C29 . . . . 96.5(5) ?
O5 C31 C30 C29 . . . . -88.6(5) ?
C1 N1 C5 C4 . . . . 180.0(4) ?
Ni1 N1 C5 C4 . . . . -59.0(4) ?
N1 C5 C4 C3 . . . 3_666 73.3(5) ?
C2 N2 C3 C4 . . . 3_666 -176.7(4) ?
Ni1 N2 C3 C4 . . . 3_666 -52.6(4) ?
C29 C28 C27 C26 . . . . -0.4(6) ?
C22 C23 C17 C18 . . . . 0.6(6) ?
C22 C23 C17 C16 . . . . -179.1(4) ?
O2 C16 C17 C18 . . . . -13.7(6) ?
O1 C16 C17 C18 . . . . 166.8(4) ?
O2 C16 C17 C23 . . . . 166.0(4) ?
O1 C16 C17 C23 . . . . -13.5(6) ?
C29 C30 C33 C26 . . . . -1.3(6) ?
C31 C30 C33 C26 . . . . 179.6(4) ?
C15 N3 C6 C7 . . . . -170.0(7) ?
Ni2 N3 C6 C7 . . . . -40.1(7) ?
N4 C7 C6 N3 . . . . 55.0(12) ?
C6 C7 N4 C8 . . . . -171.7(8) ?
C6 C7 N4 Ni2 . . . . -40.2(12) ?
C27 C28 C29 C30 . . . . -0.7(6) ?
C27 C28 C29 C32 . . . . 179.5(4) ?
C33 C30 C29 C28 . . . . 1.5(6) ?
C31 C30 C29 C28 . . . . -179.5(4) ?
C33 C30 C29 C32 . . . . -178.7(3) ?
C31 C30 C29 C32 . . . . 0.3(6) ?
C28 C27 C26 C33 . . . . 0.6(6) ?
C28 C27 C26 Si1 . . . . -179.0(3) ?
C30 C33 C26 C27 . . . . 0.2(6) ?
C30 C33 C26 Si1 . . . . 179.8(3) ?
C25 Si1 C26 C27 . . . . 165.7(3) ?
C24 Si1 C26 C27 . . . . 43.8(4) ?
C22 Si1 C26 C27 . . . . -75.7(4) ?
C25 Si1 C26 C33 . . . . -13.9(4) ?
C24 Si1 C26 C33 . . . . -135.8(3) ?
C22 Si1 C26 C33 . . . . 104.7(3) ?
C11 C12 N6 C13 . . . . 169.1(5) ?
C11 C12 N6 Ni2 . . . . 41.1(6) ?
C28 C29 C32 O8 . . . . 178.5(4) ?
C30 C29 C32 O8 . . . . -1.3(6) ?
C28 C29 C32 O7 . . . . -0.4(5) ?
C30 C29 C32 O7 . . . . 179.7(4) ?
Ni2 O3 C19 O4 4_666 . . . 22.7(6) ?
Ni2 O3 C19 C18 4_666 . . . -162.8(2) ?
C23 C17 C18 C20 . . . . 1.1(6) ?
C16 C17 C18 C20 . . . . -179.2(4) ?
C23 C17 C18 C19 . . . . -179.3(4) ?
C16 C17 C18 C19 . . . . 0.4(6) ?
O3 C19 C18 C17 . . . . 97.3(5) ?
O4 C19 C18 C17 . . . . -87.7(5) ?
O3 C19 C18 C20 . . . . -83.0(5) ?
O4 C19 C18 C20 . . . . 91.9(4) ?
C17 C18 C20 C21 . . . . -1.2(6) ?
C19 C18 C20 C21 . . . . 179.2(4) ?
C17 C23 C22 C21 . . . . -2.1(6) ?
C17 C23 C22 Si1 . . . . 179.2(3) ?
C25 Si1 C22 C23 . . . . 114.2(4) ?
C24 Si1 C22 C23 . . . . -125.2(4) ?
C26 Si1 C22 C23 . . . . -5.3(4) ?
C25 Si1 C22 C21 . . . . -64.5(4) ?
C24 Si1 C22 C21 . . . . 56.2(4) ?
C26 Si1 C22 C21 . . . . 176.1(3) ?
N6 C12 C11 N5 . . . . -58.2(7) ?
C12 C11 N5 C10 . . . . 170.3(5) ?
C12 C11 N5 Ni2 . . . . 42.6(6) ?
C5 N1 C1 C2 . . . . 168.1(4) ?
Ni1 N1 C1 C2 . . . . 41.8(4) ?
N2 C2 C1 N1 . . . . -58.0(5) ?
C18 C20 C21 C22 . . . . -0.4(7) ?
C23 C22 C21 C20 . . . . 1.9(6) ?
Si1 C22 C21 C20 . . . . -179.3(3) ?
C15 C14 C13 N6 . . . . 73.3(7) ?
C12 N6 C13 C14 . . . . -175.5(6) ?
Ni2 N6 C13 C14 . . . . -52.4(6) ?
C11 N5 C10 C9 . . . . -179.3(6) ?
Ni2 N5 C10 C9 . . . . -57.8(6) ?
C8 C9 C10 N5 . . . . 70.8(7) ?
C7 N4 C8 C9 . . . . -177.1(8) ?
Ni2 N4 C8 C9 . . . . 58.1(6) ?
C10 C9 C8 N4 . . . . -69.2(7) ?
C6X N3X C15X C14X . . . . -171(3) ?
Ni2 N3X C15X C14X . . . . 65(2) ?
C7X N4X C8X C9X . . . . 164(2) ?
Ni2 N4X C8X C9X . . . . 46(3) ?
N3X C15X C14X C13X . . . . -62(3) ?
C12X N6X C13X C14X . . . . -176(3) ?
Ni2 N6X C13X C14X . . . . -50(3) ?
C15X C14X C13X N6X . . . . 57(3) ?
N4X C8X C9X C10X . . . . -66(4) ?
C13X N6X C12X C11X . . . . 173(2) ?
Ni2 N6X C12X C11X . . . . 43(2) ?
N6X C12X C11X N5X . . . . -51(3) ?
C10X N5X C11X C12X . . . . 169(2) ?
Ni2 N5X C11X C12X . . . . 35(2) ?
C8X C9X C10X N5X . . . . 66(4) ?
C11X N5X C10X C9X . . . . -177(2) ?
Ni2 N5X C10X C9X . . . . -46(3) ?
C8X N4X C7X C6X . . . . -169(3) ?
Ni2 N4X C7X C6X . . . . -42(3) ?
C6 N3 C15 C14 . . . . 176.9(5) ?
Ni2 N3 C15 C14 . . . . 51.0(6) ?
C13 C14 C15 N3 . . . . -72.0(7) ?
N4X C7X C6X N3X . . . . 57(6) ?
C15X N3X C6X C7X . . . . -167(3) ?
Ni2 N3X C6X C7X . . . . -35(5) ?

_cod_database_fobs_code 2022088
